data_4036630
loop_
_publ_author_name
'Parmar, Bhagyashri D.'
'Sutariya, Tushar R.'
'Brahmbhatt, Gaurangkumar C.'
'Parmar, Narsidas J.'
'Kant, Rajni'
'Gupta, Vivek K.'

_publ_section_title
;
 A Base-Catalyzed, Domino Aldol/hetero-Diels-Alder Synthesis of Tricyclic
 Pyrano[3,4-c]chromenes in Glycerol.
;
_journal_issue 12
_journal_name_full 'The Journal of organic chemistry'
_journal_page_first 4955
_journal_page_last 4964
_journal_paper_doi 10.1021/acs.joc.6b00107
_journal_volume 81
_journal_year 2016
_chemical_formula_moiety 'C21 H20 O2'
_chemical_formula_sum 'C21 H20 O2'
_chemical_formula_weight 304.37
_chemical_name_systematic
;
 (2E)-2-{2-[3-METHYLBUT-2-EN-1-YL)OXY]BENZYLIDENE}INDAN-1-ONE
;
_space_group_IT_number 2
_space_group_name_Hall '-P 1'
_space_group_name_H-M_alt 'P -1'
_symmetry_cell_setting triclinic
_symmetry_space_group_name_Hall '-P 1'
_symmetry_space_group_name_H-M 'P -1'
_atom_sites_solution_hydrogens geom
_atom_sites_solution_primary direct
_atom_sites_solution_secondary difmap
_audit_creation_method SHELXL-97
_cell_angle_alpha 105.053(6)
_cell_angle_beta 101.173(6)
_cell_angle_gamma 91.003(5)
_cell_formula_units_Z 4
_cell_length_a 8.6924(5)
_cell_length_b 12.8173(8)
_cell_length_c 15.9368(12)
_cell_measurement_reflns_used 2800
_cell_measurement_temperature 293(2)
_cell_measurement_theta_max 26.0680
_cell_measurement_theta_min 3.8570
_cell_volume 1677.8(2)
_computing_structure_refinement 'SHELXL-97 (Sheldrick, 1997)'
_diffrn_ambient_temperature 293(2)
_diffrn_detector_area_resol_mean 16.1049
_diffrn_measured_fraction_theta_full 0.997
_diffrn_measured_fraction_theta_max 0.997
_diffrn_measurement_device_type 'Xcalibur, Sapphire3'
_diffrn_measurement_method 'Omega Scan'
_diffrn_radiation_monochromator graphite
_diffrn_radiation_source 'fine-focus sealed tube'
_diffrn_radiation_type MoK\a
_diffrn_radiation_wavelength 0.71073
_diffrn_reflns_av_R_equivalents 0.0348
_diffrn_reflns_av_sigmaI/netI 0.0825
_diffrn_reflns_limit_h_max 10
_diffrn_reflns_limit_h_min -9
_diffrn_reflns_limit_k_max 15
_diffrn_reflns_limit_k_min -14
_diffrn_reflns_limit_l_max 19
_diffrn_reflns_limit_l_min -19
_diffrn_reflns_number 12483
_diffrn_reflns_theta_full 26.00
_diffrn_reflns_theta_max 26.00
_diffrn_reflns_theta_min 3.53
_diffrn_standards_decay_% 0
_diffrn_standards_interval_count 0
_diffrn_standards_interval_time 0
_diffrn_standards_number 0
_exptl_absorpt_coefficient_mu 0.076
_exptl_absorpt_correction_T_max 1.00000
_exptl_absorpt_correction_T_min 0.91838
_exptl_absorpt_correction_type multi-scan
_exptl_absorpt_process_details 'Crys Alis Red'
_exptl_crystal_colour yellow
_exptl_crystal_density_diffrn 1.205
_exptl_crystal_density_method 'not measured'
_exptl_crystal_description rectangular
_exptl_crystal_F_000 648
_exptl_crystal_size_max 0.3
_exptl_crystal_size_mid 0.2
_exptl_crystal_size_min 0.1
_refine_diff_density_max 0.232
_refine_diff_density_min -0.184
_refine_diff_density_rms 0.033
_refine_ls_extinction_method none
_refine_ls_goodness_of_fit_ref 0.948
_refine_ls_hydrogen_treatment constr
_refine_ls_matrix_type full
_refine_ls_number_parameters 419
_refine_ls_number_reflns 6580
_refine_ls_number_restraints 0
_refine_ls_restrained_S_all 0.948
_refine_ls_R_factor_all 0.1246
_refine_ls_R_factor_gt 0.0560
_refine_ls_shift/su_max 0.006
_refine_ls_shift/su_mean 0.001
_refine_ls_structure_factor_coef Fsqd
_refine_ls_weighting_details 'calc w=1/[\s^2^(Fo^2^)+(0.0461P)^2^+0.0000P] where P=(Fo^2^+2Fc^2^)/3'
_refine_ls_weighting_scheme calc
_refine_ls_wR_factor_gt 0.1169
_refine_ls_wR_factor_ref 0.1507
_reflns_number_gt 3063
_reflns_number_total 6580
_reflns_threshold_expression >2sigma(I)
_cod_data_source_file jo6b00107_si_002.cif
_cod_data_source_block iops-c
_cod_depositor_comments
;
The following automatic conversions were performed:

data item '_refine_ls_hydrogen_treatment' value 'Constr' was changed
to 'constr' in accordance with the
/home/saulius/struct/COD-crude-data/automatic-downloads/DataCite-retrospective/ACS/depositions/lib/dictionaries/cif_core.dic
dictionary named 'cif_core.dic' version 2.4.2 last updated on
2011-04-26.

Automatic conversion script
Id: cif_fix_values 6909 2019-04-08 15:41:33Z antanas 
;
_cod_original_cell_volume 1677.83(19)
_cod_database_code 4036630

loop_
_symmetry_equiv_pos_as_xyz
'x, y, z'
'-x, -y, -z'

loop_
_atom_site_label
_atom_site_type_symbol
_atom_site_fract_x
_atom_site_fract_y
_atom_site_fract_z
_atom_site_U_iso_or_equiv
_atom_site_adp_type
_atom_site_occupancy
_atom_site_symmetry_multiplicity
_atom_site_calc_flag
_atom_site_refinement_flags
O16 O 0.56024(19) 0.92512(14) 0.19835(12) 0.0702(5) Uani 1 1 d .
O39 O 1.0241(2) 1.15641(15) 0.36450(11) 0.0744(6) Uani 1 1 d .
C33 C 0.8960(3) 1.3049(2) 0.33460(15) 0.0514(6) Uani 1 1 d .
C15 C 0.5451(3) 0.8404(2) 0.23317(15) 0.0568(6) Uani 1 1 d .
O31 O 0.9193(2) 1.39557(15) 0.61900(11) 0.0793(6) Uani 1 1 d .
C25A C 0.6869(3) 1.57635(19) 0.53011(16) 0.0526(6) Uani 1 1 d .
C38 C 0.9623(3) 1.2080(2) 0.30226(16) 0.0573(6) Uani 1 1 d .
C30A C 0.7499(3) 1.53743(19) 0.60138(15) 0.0534(6) Uani 1 1 d .
C7A C 1.1290(3) 0.6800(2) 0.09732(14) 0.0529(6) Uani 1 1 d .
C34 C 0.8354(3) 1.3626(2) 0.27384(16) 0.0648(7) Uani 1 1 d .
H34 H 0.7900 1.4273 0.2934 0.078 Uiso 1 1 calc R
C22 C 0.8437(3) 1.4464(2) 0.57223(15) 0.0562(6) Uani 1 1 d .
C10 C 0.6617(3) 0.7666(2) 0.22554(15) 0.0554(6) Uani 1 1 d .
C32 C 0.8949(3) 1.34210(19) 0.42833(15) 0.0549(6) Uani 1 1 d .
H32 H 0.9478 1.2997 0.4623 0.066 Uiso 1 1 calc R
C3A C 1.0763(3) 0.5894(2) 0.11807(14) 0.0541(6) Uani 1 1 d .
C24 C 0.7344(3) 1.51382(19) 0.44684(14) 0.0551(6) Uani 1 1 d .
H24A H 0.7964 1.5601 0.4246 0.066 Uiso 1 1 calc R
H24B H 0.6428 1.4819 0.4011 0.066 Uiso 1 1 calc R
C14 C 0.4209(3) 0.8231(2) 0.27239(16) 0.0673(8) Uani 1 1 d .
H14 H 0.3459 0.8737 0.2794 0.081 Uiso 1 1 calc R
C2 C 0.9076(3) 0.7270(2) 0.16256(15) 0.0516(6) Uani 1 1 d .
C19 C 0.3919(3) 1.0982(2) 0.08324(19) 0.0628(7) Uani 1 1 d .
C23 C 0.8314(3) 1.4267(2) 0.47499(15) 0.0535(6) Uani 1 1 d .
O8 O 1.0474(2) 0.86120(16) 0.11836(14) 0.0878(6) Uani 1 1 d .
C37 C 0.9659(3) 1.1703(2) 0.21324(17) 0.0683(7) Uani 1 1 d .
H37 H 1.0092 1.1052 0.1924 0.082 Uiso 1 1 calc R
C3 C 0.9386(3) 0.6124(2) 0.16352(15) 0.0572(6) Uani 1 1 d .
H3A H 0.8478 0.5633 0.1312 0.069 Uiso 1 1 calc R
H3B H 0.9651 0.6058 0.2238 0.069 Uiso 1 1 calc R
C1 C 1.0309(3) 0.7690(2) 0.12438(17) 0.0602(7) Uani 1 1 d .
C35 C 0.8418(3) 1.3254(2) 0.18557(17) 0.0708(8) Uani 1 1 d .
H35 H 0.8029 1.3657 0.1463 0.085 Uiso 1 1 calc R
C26 C 0.5937(3) 1.6625(2) 0.54291(17) 0.0667(7) Uani 1 1 d .
H26 H 0.5507 1.6901 0.4957 0.080 Uiso 1 1 calc R
C29 C 0.7231(3) 1.5830(2) 0.68572(17) 0.0710(8) Uani 1 1 d .
H29 H 0.7670 1.5559 0.7331 0.085 Uiso 1 1 calc R
C7 C 1.2581(3) 0.6798(2) 0.05851(16) 0.0670(7) Uani 1 1 d .
H7 H 1.2935 0.7413 0.0452 0.080 Uiso 1 1 calc R
C42 C 1.1855(4) 0.9623(3) 0.4508(2) 0.0766(8) Uani 1 1 d .
C4 C 1.1506(3) 0.4945(2) 0.09810(16) 0.0713(8) Uani 1 1 d .
H4 H 1.1149 0.4324 0.1105 0.086 Uiso 1 1 calc R
C17 C 0.4403(3) 1.0009(2) 0.20109(18) 0.0711(8) Uani 1 1 d .
H17A H 0.4369 1.0372 0.2622 0.085 Uiso 1 1 calc R
H17B H 0.3384 0.9635 0.1721 0.085 Uiso 1 1 calc R
C12 C 0.5197(3) 0.6579(3) 0.29290(19) 0.0860(9) Uani 1 1 d .
H12 H 0.5105 0.5957 0.3118 0.103 Uiso 1 1 calc R
C13 C 0.4085(3) 0.7317(3) 0.30082(18) 0.0781(9) Uani 1 1 d .
H13 H 0.3236 0.7199 0.3257 0.094 Uiso 1 1 calc R
C18 C 0.4786(3) 1.0805(2) 0.15479(19) 0.0676(7) Uani 1 1 d .
H18 H 0.5732 1.1223 0.1785 0.081 Uiso 1 1 calc R
C36 C 0.9052(3) 1.2295(2) 0.15564(18) 0.0748(8) Uani 1 1 d .
H36 H 0.9073 1.2040 0.0957 0.090 Uiso 1 1 calc R
C11 C 0.6463(3) 0.6766(3) 0.25641(18) 0.0779(9) Uani 1 1 d .
H11 H 0.7232 0.6270 0.2526 0.094 Uiso 1 1 calc R
C28 C 0.6308(3) 1.6684(2) 0.6976(2) 0.0810(9) Uani 1 1 d .
H28 H 0.6120 1.7005 0.7538 0.097 Uiso 1 1 calc R
C40 C 1.1174(3) 1.0675(2) 0.33928(19) 0.0839(9) Uani 1 1 d .
H40A H 1.1890 1.0850 0.3044 0.101 Uiso 1 1 calc R
H40B H 1.0504 1.0039 0.3036 0.101 Uiso 1 1 calc R
C6 C 1.3321(3) 0.5851(3) 0.04030(18) 0.0819(9) Uani 1 1 d .
H6 H 1.4198 0.5826 0.0146 0.098 Uiso 1 1 calc R
C41 C 1.2077(4) 1.0458(3) 0.4221(2) 0.0850(9) Uani 1 1 d .
H41 H 1.2876 1.0973 0.4562 0.102 Uiso 1 1 calc R
C5 C 1.2789(4) 0.4941(3) 0.05938(19) 0.0866(10) Uani 1 1 d .
H5 H 1.3308 0.4310 0.0458 0.104 Uiso 1 1 calc R
C27 C 0.5649(3) 1.7075(2) 0.6262(2) 0.0817(9) Uani 1 1 d .
H27 H 0.5004 1.7648 0.6348 0.098 Uiso 1 1 calc R
C21 C 0.4430(3) 1.1833(2) 0.0438(2) 0.0935(10) Uani 1 1 d .
H21A H 0.5412 1.2191 0.0791 0.140 Uiso 1 1 calc R
H21B H 0.3649 1.2353 0.0426 0.140 Uiso 1 1 calc R
H21C H 0.4558 1.1504 -0.0156 0.140 Uiso 1 1 calc R
C43 C 1.2824(4) 0.9438(3) 0.5327(2) 0.1225(13) Uani 1 1 d .
H43A H 1.3614 1.0025 0.5594 0.184 Uiso 1 1 calc R
H43B H 1.3320 0.8770 0.5178 0.184 Uiso 1 1 calc R
H43C H 1.2163 0.9399 0.5737 0.184 Uiso 1 1 calc R
C20 C 0.2400(3) 1.0380(3) 0.0320(2) 0.1008(10) Uani 1 1 d .
H20A H 0.2509 1.0021 -0.0272 0.151 Uiso 1 1 calc R
H20B H 0.1592 1.0879 0.0296 0.151 Uiso 1 1 calc R
H20C H 0.2120 0.9853 0.0606 0.151 Uiso 1 1 calc R
C9 C 0.7934(3) 0.7890(2) 0.18648(15) 0.0581(7) Uani 1 1 d .
H9 H 0.7983 0.8573 0.1768 0.070 Uiso 1 1 calc R
C44 C 1.0590(4) 0.8740(3) 0.4056(2) 0.1119(12) Uani 1 1 d .
H44A H 0.9960 0.8915 0.3552 0.168 Uiso 1 1 calc R
H44B H 0.9940 0.8667 0.4463 0.168 Uiso 1 1 calc R
H44C H 1.1058 0.8070 0.3861 0.168 Uiso 1 1 calc R

loop_
_atom_site_aniso_label
_atom_site_aniso_U_11
_atom_site_aniso_U_22
_atom_site_aniso_U_33
_atom_site_aniso_U_23
_atom_site_aniso_U_13
_atom_site_aniso_U_12
O16 0.0747(11) 0.0627(12) 0.0927(13) 0.0361(11) 0.0414(10) 0.0218(10)
O39 0.0925(13) 0.0789(14) 0.0687(11) 0.0334(10) 0.0352(10) 0.0407(11)
C33 0.0543(13) 0.0528(16) 0.0488(14) 0.0163(12) 0.0118(11) -0.0032(12)
C15 0.0612(15) 0.0635(18) 0.0507(15) 0.0220(13) 0.0141(12) 0.0058(14)
O31 0.1168(15) 0.0709(13) 0.0552(11) 0.0278(10) 0.0134(10) 0.0239(12)
C25A 0.0512(13) 0.0456(15) 0.0588(15) 0.0114(12) 0.0098(12) -0.0021(12)
C38 0.0607(15) 0.0533(17) 0.0629(16) 0.0200(13) 0.0185(13) 0.0038(13)
C30A 0.0614(14) 0.0449(15) 0.0506(14) 0.0074(12) 0.0118(12) -0.0085(12)
C7A 0.0563(14) 0.0579(17) 0.0455(13) 0.0164(12) 0.0091(11) 0.0064(13)
C34 0.0813(17) 0.0550(17) 0.0584(16) 0.0199(13) 0.0085(13) 0.0042(14)
C22 0.0670(16) 0.0522(17) 0.0505(15) 0.0200(12) 0.0068(12) 0.0003(13)
C10 0.0517(14) 0.0610(17) 0.0570(15) 0.0223(13) 0.0105(12) 0.0020(13)
C32 0.0650(15) 0.0494(16) 0.0543(15) 0.0211(12) 0.0118(12) 0.0088(13)
C3A 0.0623(15) 0.0553(17) 0.0458(13) 0.0172(12) 0.0088(11) 0.0074(13)
C24 0.0620(14) 0.0534(16) 0.0524(14) 0.0202(12) 0.0093(12) 0.0044(13)
C14 0.0660(17) 0.084(2) 0.0593(16) 0.0240(15) 0.0234(13) 0.0123(16)
C2 0.0467(13) 0.0546(16) 0.0587(15) 0.0256(12) 0.0092(11) 0.0011(12)
C19 0.0658(17) 0.0462(16) 0.0799(19) 0.0128(14) 0.0283(15) 0.0107(14)
C23 0.0647(15) 0.0504(16) 0.0480(14) 0.0186(12) 0.0106(12) 0.0041(13)
O8 0.0777(12) 0.0662(14) 0.1457(19) 0.0532(14) 0.0509(12) 0.0126(11)
C37 0.0858(18) 0.0605(18) 0.0586(17) 0.0109(14) 0.0217(14) 0.0033(15)
C3 0.0637(15) 0.0605(17) 0.0514(14) 0.0262(13) 0.0065(12) 0.0011(13)
C1 0.0582(15) 0.0576(18) 0.0722(17) 0.0307(15) 0.0128(13) 0.0051(14)
C35 0.095(2) 0.0623(19) 0.0529(16) 0.0206(14) 0.0036(14) -0.0020(16)
C26 0.0708(16) 0.0546(18) 0.0677(17) 0.0075(14) 0.0096(14) 0.0059(14)
C29 0.0876(19) 0.0622(19) 0.0591(17) 0.0096(14) 0.0153(14) -0.0041(16)
C7 0.0729(17) 0.071(2) 0.0643(16) 0.0255(15) 0.0210(14) 0.0105(15)
C42 0.085(2) 0.069(2) 0.083(2) 0.0227(18) 0.0307(17) 0.0250(18)
C4 0.097(2) 0.0620(19) 0.0608(16) 0.0235(14) 0.0193(15) 0.0146(16)
C17 0.0786(18) 0.0630(19) 0.0809(19) 0.0200(15) 0.0358(15) 0.0189(16)
C12 0.0752(18) 0.111(3) 0.100(2) 0.072(2) 0.0261(17) 0.0125(19)
C13 0.0640(17) 0.111(3) 0.0759(19) 0.0493(19) 0.0214(15) 0.0060(18)
C18 0.0677(17) 0.0518(17) 0.085(2) 0.0131(15) 0.0274(15) 0.0073(14)
C36 0.099(2) 0.069(2) 0.0535(17) 0.0150(15) 0.0120(15) -0.0068(17)
C11 0.0739(18) 0.088(2) 0.097(2) 0.0572(19) 0.0316(16) 0.0240(17)
C28 0.096(2) 0.067(2) 0.072(2) -0.0037(17) 0.0284(17) -0.0010(18)
C40 0.102(2) 0.074(2) 0.090(2) 0.0262(17) 0.0424(18) 0.0416(19)
C6 0.087(2) 0.093(3) 0.077(2) 0.0239(18) 0.0390(16) 0.025(2)
C41 0.088(2) 0.080(2) 0.094(2) 0.0308(19) 0.0245(18) 0.0257(19)
C5 0.107(2) 0.080(2) 0.084(2) 0.0261(19) 0.0400(19) 0.033(2)
C27 0.090(2) 0.0527(19) 0.095(2) 0.0039(17) 0.0240(18) 0.0108(16)
C21 0.103(2) 0.071(2) 0.116(3) 0.038(2) 0.0283(19) -0.0043(18)
C43 0.128(3) 0.134(3) 0.123(3) 0.068(3) 0.019(2) 0.047(3)
C20 0.095(2) 0.103(3) 0.109(3) 0.044(2) 0.0120(19) -0.023(2)
C9 0.0534(14) 0.0609(17) 0.0679(16) 0.0315(14) 0.0122(12) 0.0038(13)
C44 0.140(3) 0.082(3) 0.121(3) 0.027(2) 0.042(2) 0.016(2)

loop_
_atom_type_symbol
_atom_type_description
_atom_type_scat_dispersion_real
_atom_type_scat_dispersion_imag
_atom_type_scat_source
C C 0.0033 0.0016 'International Tables Vol C Tables 4.2.6.8 and 6.1.1.4'
H H 0.0000 0.0000 'International Tables Vol C Tables 4.2.6.8 and 6.1.1.4'
O O 0.0106 0.0060 'International Tables Vol C Tables 4.2.6.8 and 6.1.1.4'

loop_
_geom_angle_atom_site_label_1
_geom_angle_atom_site_label_2
_geom_angle_atom_site_label_3
_geom_angle
C15 O16 C17 118.36(18)
C38 O39 C40 118.29(19)
C34 C33 C38 117.5(2)
C34 C33 C32 123.0(2)
C38 C33 C32 119.5(2)
O16 C15 C14 123.8(2)
O16 C15 C10 116.0(2)
C14 C15 C10 120.1(2)
C26 C25A C30A 119.1(2)
C26 C25A C24 129.5(2)
C30A C25A C24 111.4(2)
O39 C38 C37 123.6(2)
O39 C38 C33 115.3(2)
C37 C38 C33 121.0(2)
C25A C30A C29 121.9(2)
C25A C30A C22 109.5(2)
C29 C30A C22 128.6(2)
C3A C7A C7 121.8(2)
C3A C7A C1 109.5(2)
C7 C7A C1 128.7(3)
C35 C34 C33 121.1(2)
C35 C34 H34 119.4
C33 C34 H34 119.4
O31 C22 C30A 126.4(2)
O31 C22 C23 125.8(2)
C30A C22 C23 107.8(2)
C11 C10 C15 117.7(2)
C11 C10 C9 123.5(2)
C15 C10 C9 118.8(2)
C23 C32 C33 131.6(2)
C23 C32 H32 114.2
C33 C32 H32 114.2
C4 C3A C7A 120.0(2)
C4 C3A C3 128.7(3)
C7A C3A C3 111.3(2)
C25A C24 C23 104.18(19)
C25A C24 H24A 110.9
C23 C24 H24A 110.9
C25A C24 H24B 110.9
C23 C24 H24B 110.9
H24A C24 H24B 108.9
C13 C14 C15 120.3(2)
C13 C14 H14 119.8
C15 C14 H14 119.8
C9 C2 C1 120.2(2)
C9 C2 C3 131.7(2)
C1 C2 C3 108.05(19)
C18 C19 C20 126.1(3)
C18 C19 C21 120.9(3)
C20 C19 C21 113.0(3)
C32 C23 C22 121.3(2)
C32 C23 C24 131.7(2)
C22 C23 C24 106.99(19)
C36 C37 C38 119.7(3)
C36 C37 H37 120.2
C38 C37 H37 120.2
C2 C3 C3A 103.7(2)
C2 C3 H3A 111.0
C3A C3 H3A 111.0
C2 C3 H3B 111.0
C3A C3 H3B 111.0
H3A C3 H3B 109.0
O8 C1 C7A 126.8(2)
O8 C1 C2 125.9(2)
C7A C1 C2 107.3(2)
C36 C35 C34 120.0(3)
C36 C35 H35 120.0
C34 C35 H35 120.0
C27 C26 C25A 119.4(3)
C27 C26 H26 120.3
C25A C26 H26 120.3
C28 C29 C30A 118.5(3)
C28 C29 H29 120.8
C30A C29 H29 120.8
C6 C7 C7A 117.4(3)
C6 C7 H7 121.3
C7A C7 H7 121.3
C41 C42 C43 123.8(3)
C41 C42 C44 123.7(3)
C43 C42 C44 112.5(3)
C5 C4 C3A 118.2(3)
C5 C4 H4 120.9
C3A C4 H4 120.9
O16 C17 C18 107.86(19)
O16 C17 H17A 110.1
C18 C17 H17A 110.1
O16 C17 H17B 110.1
C18 C17 H17B 110.1
H17A C17 H17B 108.4
C13 C12 C11 119.3(3)
C13 C12 H12 120.3
C11 C12 H12 120.3
C12 C13 C14 120.5(3)
C12 C13 H13 119.7
C14 C13 H13 119.7
C19 C18 C17 126.3(3)
C19 C18 H18 116.9
C17 C18 H18 116.9
C35 C36 C37 120.6(2)
C35 C36 H36 119.7
C37 C36 H36 119.7
C10 C11 C12 121.9(3)
C10 C11 H11 119.0
C12 C11 H11 119.0
C29 C28 C27 120.2(3)
C29 C28 H28 119.9
C27 C28 H28 119.9
O39 C40 C41 108.0(2)
O39 C40 H40A 110.1
C41 C40 H40A 110.1
O39 C40 H40B 110.1
C41 C40 H40B 110.1
H40A C40 H40B 108.4
C5 C6 C7 121.2(3)
C5 C6 H6 119.4
C7 C6 H6 119.4
C42 C41 C40 126.3(3)
C42 C41 H41 116.8
C40 C41 H41 116.8
C6 C5 C4 121.4(3)
C6 C5 H5 119.3
C4 C5 H5 119.3
C26 C27 C28 120.9(3)
C26 C27 H27 119.6
C28 C27 H27 119.6
C19 C21 H21A 109.5
C19 C21 H21B 109.5
H21A C21 H21B 109.5
C19 C21 H21C 109.5
H21A C21 H21C 109.5
H21B C21 H21C 109.5
C42 C43 H43A 109.5
C42 C43 H43B 109.5
H43A C43 H43B 109.5
C42 C43 H43C 109.5
H43A C43 H43C 109.5
H43B C43 H43C 109.5
C19 C20 H20A 109.5
C19 C20 H20B 109.5
H20A C20 H20B 109.5
C19 C20 H20C 109.5
H20A C20 H20C 109.5
H20B C20 H20C 109.5
C2 C9 C10 130.3(2)
C2 C9 H9 114.9
C10 C9 H9 114.9
C42 C44 H44A 109.5
C42 C44 H44B 109.5
H44A C44 H44B 109.5
C42 C44 H44C 109.5
H44A C44 H44C 109.5
H44B C44 H44C 109.5

loop_
_geom_bond_atom_site_label_1
_geom_bond_atom_site_label_2
_geom_bond_distance
O16 C15 1.357(3)
O16 C17 1.436(3)
O39 C38 1.363(3)
O39 C40 1.427(2)
C33 C34 1.396(3)
C33 C38 1.396(3)
C33 C32 1.447(3)
C15 C14 1.389(3)
C15 C10 1.399(3)
O31 C22 1.220(2)
C25A C26 1.377(3)
C25A C30A 1.379(3)
C25A C24 1.499(3)
C38 C37 1.382(3)
C30A C29 1.386(3)
C30A C22 1.463(3)
C7A C3A 1.381(3)
C7A C7 1.382(3)
C7A C1 1.462(3)
C34 C35 1.375(3)
C34 H34 0.9300
C22 C23 1.486(3)
C10 C11 1.382(3)
C10 C9 1.461(3)
C32 C23 1.339(3)
C32 H32 0.9300
C3A C4 1.380(3)
C3A C3 1.511(3)
C24 C23 1.519(3)
C24 H24A 0.9700
C24 H24B 0.9700
C14 C13 1.370(3)
C14 H14 0.9300
C2 C9 1.334(3)
C2 C1 1.487(3)
C2 C3 1.502(3)
C19 C18 1.314(3)
C19 C20 1.492(4)
C19 C21 1.494(4)
O8 C1 1.218(3)
C37 C36 1.373(3)
C37 H37 0.9300
C3 H3A 0.9700
C3 H3B 0.9700
C35 C36 1.366(3)
C35 H35 0.9300
C26 C27 1.377(3)
C26 H26 0.9300
C29 C28 1.363(3)
C29 H29 0.9300
C7 C6 1.374(3)
C7 H7 0.9300
C42 C41 1.294(4)
C42 C43 1.486(4)
C42 C44 1.496(4)
C4 C5 1.375(3)
C4 H4 0.9300
C17 C18 1.473(3)
C17 H17A 0.9700
C17 H17B 0.9700
C12 C13 1.365(3)
C12 C11 1.385(3)
C12 H12 0.9300
C13 H13 0.9300
C18 H18 0.9300
C36 H36 0.9300
C11 H11 0.9300
C28 C27 1.389(4)
C28 H28 0.9300
C40 C41 1.493(4)
C40 H40A 0.9700
C40 H40B 0.9700
C6 C5 1.373(4)
C6 H6 0.9300
C41 H41 0.9300
C5 H5 0.9300
C27 H27 0.9300
C21 H21A 0.9600
C21 H21B 0.9600
C21 H21C 0.9600
C43 H43A 0.9600
C43 H43B 0.9600
C43 H43C 0.9600
C20 H20A 0.9600
C20 H20B 0.9600
C20 H20C 0.9600
C9 H9 0.9300
C44 H44A 0.9600
C44 H44B 0.9600
C44 H44C 0.9600

loop_
_geom_torsion_atom_site_label_1
_geom_torsion_atom_site_label_2
_geom_torsion_atom_site_label_3
_geom_torsion_atom_site_label_4
_geom_torsion
C17 O16 C15 C14 -0.8(4)
C17 O16 C15 C10 177.5(2)
C40 O39 C38 C37 9.4(4)
C40 O39 C38 C33 -169.3(2)
C34 C33 C38 O39 178.1(2)
C32 C33 C38 O39 -0.9(3)
C34 C33 C38 C37 -0.7(4)
C32 C33 C38 C37 -179.8(2)
C26 C25A C30A C29 -0.4(4)
C24 C25A C30A C29 179.6(2)
C26 C25A C30A C22 179.9(2)
C24 C25A C30A C22 -0.1(3)
C38 C33 C34 C35 -0.4(4)
C32 C33 C34 C35 178.6(2)
C25A C30A C22 O31 177.6(3)
C29 C30A C22 O31 -2.0(4)
C25A C30A C22 C23 -2.1(3)
C29 C30A C22 C23 178.3(2)
O16 C15 C10 C11 -177.0(2)
C14 C15 C10 C11 1.3(4)
O16 C15 C10 C9 3.6(3)
C14 C15 C10 C9 -178.1(2)
C34 C33 C32 C23 5.9(4)
C38 C33 C32 C23 -175.2(2)
C7 C7A C3A C4 -1.6(4)
C1 C7A C3A C4 179.6(2)
C7 C7A C3A C3 177.4(2)
C1 C7A C3A C3 -1.4(3)
C26 C25A C24 C23 -177.8(2)
C30A C25A C24 C23 2.2(3)
O16 C15 C14 C13 175.7(2)
C10 C15 C14 C13 -2.5(4)
C33 C32 C23 C22 178.5(2)
C33 C32 C23 C24 1.3(5)
O31 C22 C23 C32 5.8(4)
C30A C22 C23 C32 -174.5(2)
O31 C22 C23 C24 -176.3(2)
C30A C22 C23 C24 3.4(3)
C25A C24 C23 C32 174.2(3)
C25A C24 C23 C22 -3.3(2)
O39 C38 C37 C36 -177.9(2)
C33 C38 C37 C36 0.8(4)
C9 C2 C3 C3A 173.8(2)
C1 C2 C3 C3A -4.1(2)
C4 C3A C3 C2 -177.6(2)
C7A C3A C3 C2 3.5(3)
C3A C7A C1 O8 177.6(3)
C7 C7A C1 O8 -1.1(4)
C3A C7A C1 C2 -1.3(3)
C7 C7A C1 C2 180.0(2)
C9 C2 C1 O8 6.3(4)
C3 C2 C1 O8 -175.5(3)
C9 C2 C1 C7A -174.7(2)
C3 C2 C1 C7A 3.5(3)
C33 C34 C35 C36 1.4(4)
C30A C25A C26 C27 -0.4(4)
C24 C25A C26 C27 179.7(2)
C25A C30A C29 C28 0.3(4)
C22 C30A C29 C28 180.0(2)
C3A C7A C7 C6 0.6(4)
C1 C7A C7 C6 179.2(2)
C7A C3A C4 C5 1.4(4)
C3 C3A C4 C5 -177.4(2)
C15 O16 C17 C18 -176.6(2)
C11 C12 C13 C14 0.5(4)
C15 C14 C13 C12 1.5(4)
C20 C19 C18 C17 -2.7(4)
C21 C19 C18 C17 178.7(2)
O16 C17 C18 C19 118.5(3)
C34 C35 C36 C37 -1.3(4)
C38 C37 C36 C35 0.2(4)
C15 C10 C11 C12 0.7(4)
C9 C10 C11 C12 -179.9(2)
C13 C12 C11 C10 -1.7(5)
C30A C29 C28 C27 0.5(4)
C38 O39 C40 C41 163.9(2)
C7A C7 C6 C5 0.5(4)
C43 C42 C41 C40 178.3(3)
C44 C42 C41 C40 -2.0(5)
O39 C40 C41 C42 110.2(3)
C7 C6 C5 C4 -0.6(5)
C3A C4 C5 C6 -0.4(4)
C25A C26 C27 C28 1.2(4)
C29 C28 C27 C26 -1.3(5)
C1 C2 C9 C10 -179.5(2)
C3 C2 C9 C10 2.8(4)
C11 C10 C9 C2 9.4(4)
C15 C10 C9 C2 -171.2(2)
